data_1567691
loop_
_publ_author_name
'Mart\'inez-de la Luz, Isabel'
'L\'opez-Vel\'azquez, Delia'
'Bern\`es, Sylvain'
'Varela Caselis, Jenaro L.'

_publ_section_title
;
 Bis(4-hydroxyphenyl) 1,4-phenylenebiscarbamate
;
_journal_coeditor_code TK4084
_journal_issue 9
_journal_name_full IUCrData
_journal_page_first x220919
_journal_paper_doi 10.1107/S2414314622009191
_journal_volume 7
_journal_year 2022
_chemical_formula_iupac 'C20 H16 N2 O6'
_chemical_formula_moiety 'C20 H16 N2 O6'
_chemical_formula_sum 'C20 H16 N2 O6'
_chemical_formula_weight 380.35
_chemical_name_common
;
Bis(4-hydroxyphenyl) 1,4-phenylenebiscarbamate
;
_chemical_name_systematic
;
4-Hydroxyphenyl <i>N</i>-{4-[(4-hydroxyphenoxycarbonyl)amino]phenyl}carbamate
;
_space_group_crystal_system monoclinic
_space_group_IT_number 14
_space_group_name_Hall '-P 2ybc'
_space_group_name_H-M_alt 'P 1 21/c 1'
_atom_sites_solution_hydrogens mixed
_atom_sites_solution_primary dual
_atom_sites_solution_secondary difmap
_audit_creation_method SHELXL-2018/3
_cell_angle_alpha 90
_cell_angle_beta 101.169(7)
_cell_angle_gamma 90
_cell_formula_units_Z 2
_cell_length_a 19.0804(17)
_cell_length_b 4.6758(3)
_cell_length_c 10.1189(8)
_cell_measurement_reflns_used 8468
_cell_measurement_temperature 295.0(10)
_cell_measurement_theta_max 25.03
_cell_measurement_theta_min 2.58
_cell_volume 885.67(12)
_computing_cell_refinement
;
X-AREA (Stoe & Cie, 2019)
;
_computing_data_collection
;
X-AREA (Stoe & Cie, 2019)
;
_computing_data_reduction
;
X-AREA (Stoe & Cie, 2019)
;
_computing_molecular_graphics
;
XP in SHELXTL-Plus (Sheldrick, 2008) and Mercury (Macrae <i>et al.</i>,
2020)
;
_computing_publication_material
;
publCIF (Westrip, 2010)
;
_computing_structure_refinement
;
<i>SHELXL2018/3</i> (Sheldrick, 2015b)
;
_computing_structure_solution
;
<i>SHELXT2018/2</i> (Sheldrick, 2015a)
;
_diffrn_ambient_temperature 295.0(10)
_diffrn_detector 'Reverse-biased silicon diode array'
_diffrn_detector_area_resol_mean 5.81
_diffrn_measured_fraction_theta_full 0.996
_diffrn_measured_fraction_theta_max 0.996
_diffrn_measurement_device 'Eulerian four-circle diffractometer'
_diffrn_measurement_device_type 'Stoe Stadivari'
_diffrn_measurement_method '\w scans'
_diffrn_measurement_specimen_support Mitegen
_diffrn_radiation_monochromator 'Graded multilayer mirror'
_diffrn_radiation_probe x-ray
_diffrn_radiation_type AgK\a
_diffrn_radiation_wavelength 0.56083
_diffrn_reflns_av_R_equivalents 0.0741
_diffrn_reflns_av_unetI/netI 0.0481
_diffrn_reflns_limit_h_max 23
_diffrn_reflns_limit_h_min -23
_diffrn_reflns_limit_k_max 5
_diffrn_reflns_limit_k_min -5
_diffrn_reflns_limit_l_max 11
_diffrn_reflns_limit_l_min -12
_diffrn_reflns_number 15028
_diffrn_reflns_theta_full 19.664
_diffrn_reflns_theta_max 19.985
_diffrn_reflns_theta_min 2.576
_diffrn_source 'Sealed X-ray tube'
_diffrn_source_current 0.600
_diffrn_source_power 0.039
_diffrn_source_voltage 65
_exptl_absorpt_coefficient_mu 0.066
_exptl_absorpt_correction_T_max 1.0000
_exptl_absorpt_correction_T_min 0.4502
_exptl_absorpt_correction_type multi-scan
_exptl_absorpt_process_details
;
(X-AREA; Stoe & Cie, 2019)
;
_exptl_crystal_colour colourless
_exptl_crystal_density_diffrn 1.426
_exptl_crystal_description plate
_exptl_crystal_F_000 396
_exptl_crystal_size_max 0.255
_exptl_crystal_size_mid 0.198
_exptl_crystal_size_min 0.025
_refine_diff_density_max 0.157
_refine_diff_density_min -0.195
_refine_ls_extinction_method none
_refine_ls_goodness_of_fit_ref 1.064
_refine_ls_hydrogen_treatment mixed
_refine_ls_matrix_type full
_refine_ls_number_constraints 0
_refine_ls_number_parameters 133
_refine_ls_number_reflns 1678
_refine_ls_number_restraints 0
_refine_ls_restrained_S_all 1.064
_refine_ls_R_factor_all 0.0855
_refine_ls_R_factor_gt 0.0511
_refine_ls_shift/su_max 0.000
_refine_ls_shift/su_mean 0.000
_refine_ls_structure_factor_coef Fsqd
_refine_ls_weighting_details 'w=1/[\s^2^(Fo^2^)+(0.0826P)^2^] where P=(Fo^2^+2Fc^2^)/3'
_refine_ls_weighting_scheme calc
_refine_ls_wR_factor_gt 0.1544
_refine_ls_wR_factor_ref 0.1649
_reflns_number_gt 984
_reflns_number_total 1678
_reflns_threshold_expression 'I > 2\s(I)'
_cod_data_source_file tk4084.cif
_cod_data_source_block I
_cod_original_sg_symbol_H-M 'P 21/c'
_cod_database_code 1567691
_shelx_estimated_absorpt_t_min 0.983
_shelx_estimated_absorpt_t_max 0.998

loop_
_space_group_symop_operation_xyz
'x, y, z'
'-x, y+1/2, -z+1/2'
'-x, -y, -z'
'x, -y-1/2, z-1/2'

loop_
_atom_site_type_symbol
_atom_site_label
_atom_site_fract_x
_atom_site_fract_y
_atom_site_fract_z
_atom_site_U_iso_or_equiv
_atom_site_adp_type
_atom_site_calc_flag
_atom_site_occupancy
_atom_site_disorder_assembly
_atom_site_disorder_group
C C1 0.47748(17) 0.1997(8) 0.4010(3) 0.0515(9) Uani d 1 . .
H H1A 0.462350 0.335166 0.334332 0.062 Uiso calc 1 . .
C C2 0.42963(15) 0.0948(7) 0.4754(3) 0.0429(8) Uani d 1 . .
C C3 0.45239(16) -0.1062(8) 0.5758(3) 0.0476(8) Uani d 1 . .
H H3A 0.420723 -0.177251 0.626969 0.057 Uiso calc 1 . .
N N4 0.35804(14) 0.1974(7) 0.4457(3) 0.0519(8) Uani d 1 . .
H H4 0.3413(19) 0.235(8) 0.365(4) 0.062 Uiso d 1 . .
C C5 0.31708(16) 0.2435(7) 0.5367(3) 0.0431(8) Uani d 1 . .
O O6 0.33018(11) 0.1848(5) 0.65433(18) 0.0521(7) Uani d 1 . .
O O7 0.25538(11) 0.3727(6) 0.47506(19) 0.0613(8) Uani d 1 . .
C C8 0.20244(17) 0.4238(8) 0.5511(3) 0.0462(8) Uani d 1 . .
C C9 0.13914(17) 0.2829(8) 0.5162(3) 0.0487(8) Uani d 1 . .
H H9A 0.133664 0.144948 0.448748 0.058 Uiso calc 1 . .
C C10 0.08313(17) 0.3420(7) 0.5796(3) 0.0461(8) Uani d 1 . .
H H10A 0.039714 0.247497 0.554220 0.055 Uiso calc 1 . .
C C11 0.09221(16) 0.5420(7) 0.6806(3) 0.0398(7) Uani d 1 . .
C C12 0.15670(17) 0.6839(7) 0.7167(3) 0.0479(8) Uani d 1 . .
H H12A 0.162645 0.819364 0.785254 0.058 Uiso calc 1 . .
C C13 0.21180(17) 0.6259(8) 0.6520(3) 0.0507(9) Uani d 1 . .
H H13A 0.255094 0.721890 0.675983 0.061 Uiso calc 1 . .
O O14 0.03802(12) 0.6086(5) 0.7487(2) 0.0505(6) Uani d 1 . .
H H14 0.011(2) 0.464(10) 0.749(4) 0.076 Uiso d 1 . .

loop_
_atom_site_aniso_label
_atom_site_aniso_U_11
_atom_site_aniso_U_22
_atom_site_aniso_U_33
_atom_site_aniso_U_12
_atom_site_aniso_U_13
_atom_site_aniso_U_23
C1 0.0432(19) 0.073(3) 0.0396(15) 0.0162(17) 0.0118(14) 0.0108(15)
C2 0.0348(17) 0.060(2) 0.0349(14) 0.0080(15) 0.0093(13) -0.0035(14)
C3 0.0380(18) 0.066(2) 0.0420(16) 0.0044(16) 0.0162(14) 0.0038(15)
N4 0.0366(16) 0.086(2) 0.0351(12) 0.0135(14) 0.0118(12) 0.0053(14)
C5 0.0351(17) 0.058(2) 0.0359(15) 0.0054(15) 0.0059(13) -0.0010(15)
O6 0.0419(13) 0.0833(19) 0.0320(11) 0.0149(12) 0.0097(9) 0.0029(10)
O7 0.0401(13) 0.105(2) 0.0415(11) 0.0267(13) 0.0142(10) 0.0150(12)
C8 0.0367(18) 0.067(2) 0.0364(15) 0.0132(16) 0.0117(13) 0.0128(15)
C9 0.0443(19) 0.062(2) 0.0386(15) 0.0063(16) 0.0056(14) -0.0052(15)
C10 0.0347(17) 0.054(2) 0.0502(17) -0.0009(15) 0.0100(14) -0.0042(15)
C11 0.0373(17) 0.0401(19) 0.0446(15) 0.0056(14) 0.0145(13) 0.0050(14)
C12 0.047(2) 0.047(2) 0.0518(18) -0.0047(16) 0.0141(15) -0.0109(15)
C13 0.0343(17) 0.064(2) 0.0541(18) -0.0046(16) 0.0092(15) 0.0063(17)
O14 0.0458(13) 0.0474(15) 0.0659(14) 0.0011(11) 0.0294(11) -0.0022(11)

loop_
_atom_type_symbol
_atom_type_description
_atom_type_scat_dispersion_real
_atom_type_scat_dispersion_imag
_atom_type_scat_source
C C 0.0015 0.0009 'International Tables Vol C Tables 4.2.6.8 and 6.1.1.4'
H H 0.0000 0.0000 'International Tables Vol C Tables 4.2.6.8 and 6.1.1.4'
N N 0.0030 0.0019 'International Tables Vol C Tables 4.2.6.8 and 6.1.1.4'
O O 0.0056 0.0036 'International Tables Vol C Tables 4.2.6.8 and 6.1.1.4'

loop_
_geom_angle_atom_site_label_1
_geom_angle_atom_site_label_2
_geom_angle_atom_site_label_3
_geom_angle_site_symmetry_1
_geom_angle_site_symmetry_3
_geom_angle
_geom_angle_publ_flag
C2 C1 C3 . 3_656 121.0(3) ?
C2 C1 H1A . . 119.5 ?
C3 C1 H1A 3_656 . 119.5 ?
C1 C2 C3 . . 119.5(3) ?
C1 C2 N4 . . 118.3(3) ?
C3 C2 N4 . . 122.2(3) ?
C1 C3 C2 3_656 . 119.5(3) ?
C1 C3 H3A 3_656 . 120.3 ?
C2 C3 H3A . . 120.3 ?
C5 N4 C2 . . 125.1(3) ?
C5 N4 H4 . . 118(2) ?
C2 N4 H4 . . 117(2) ?
O6 C5 N4 . . 127.6(3) ?
O6 C5 O7 . . 123.5(3) ?
N4 C5 O7 . . 109.0(2) ?
C5 O7 C8 . . 118.3(2) ?
C9 C8 C13 . . 120.4(3) ?
C9 C8 O7 . . 118.2(3) ?
C13 C8 O7 . . 121.3(3) ?
C8 C9 C10 . . 120.8(3) ?
C8 C9 H9A . . 119.6 ?
C10 C9 H9A . . 119.6 ?
C11 C10 C9 . . 119.1(3) ?
C11 C10 H10A . . 120.4 ?
C9 C10 H10A . . 120.4 ?
C10 C11 C12 . . 120.1(3) ?
C10 C11 O14 . . 121.7(3) ?
C12 C11 O14 . . 118.2(3) ?
C13 C12 C11 . . 120.3(3) ?
C13 C12 H12A . . 119.8 ?
C11 C12 H12A . . 119.8 ?
C12 C13 C8 . . 119.3(3) ?
C12 C13 H13A . . 120.4 ?
C8 C13 H13A . . 120.4 ?
C11 O14 H14 . . 110(3) ?

loop_
_geom_bond_atom_site_label_1
_geom_bond_atom_site_label_2
_geom_bond_site_symmetry_2
_geom_bond_distance
_geom_bond_publ_flag
C1 C2 . 1.381(4) ?
C1 C3 3_656 1.384(4) ?
C1 H1A . 0.9300 ?
C2 C3 . 1.390(5) ?
C2 N4 . 1.424(4) ?
C3 H3A . 0.9300 ?
N4 C5 . 1.336(4) ?
N4 H4 . 0.84(3) ?
C5 O6 . 1.199(3) ?
C5 O7 . 1.362(4) ?
O7 C8 . 1.404(3) ?
C8 C9 . 1.361(5) ?
C8 C13 . 1.377(5) ?
C9 C10 . 1.377(4) ?
C9 H9A . 0.9300 ?
C10 C11 . 1.371(4) ?
C10 H10A . 0.9300 ?
C11 C12 . 1.383(4) ?
C11 O14 . 1.385(3) ?
C12 C13 . 1.369(4) ?
C12 H12A . 0.9300 ?
C13 H13A . 0.9300 ?
O14 H14 . 0.85(4) ?

loop_
_geom_hbond_atom_site_label_D
_geom_hbond_atom_site_label_H
_geom_hbond_atom_site_label_A
_geom_hbond_site_symmetry_A
_geom_hbond_distance_DH
_geom_hbond_distance_HA
_geom_hbond_distance_DA
_geom_hbond_angle_DHA
_geom_hbond_publ_flag
C3 H3A O6 . 0.93 2.47 2.939(4) 111.2 no
C13 H13A O6 1_565 0.93 2.63 3.451(4) 147.9 no
O14 H14 O14 2_546 0.85(4) 1.91(5) 2.754(2) 172(4) yes
N4 H4 O6 4_565 0.84(3) 2.13(4) 2.945(3) 163(3) yes

loop_
_geom_torsion_atom_site_label_1
_geom_torsion_atom_site_label_2
_geom_torsion_atom_site_label_3
_geom_torsion_atom_site_label_4
_geom_torsion_site_symmetry_1
_geom_torsion_site_symmetry_2
_geom_torsion_site_symmetry_3
_geom_torsion_site_symmetry_4
_geom_torsion
_geom_torsion_publ_flag
C3 C1 C2 C3 3_656 . . . 0.5(6) ?
C3 C1 C2 N4 3_656 . . . -179.3(3) ?
C1 C2 C3 C1 . . . 3_656 -0.5(6) ?
N4 C2 C3 C1 . . . 3_656 179.3(3) ?
C1 C2 N4 C5 . . . . -144.0(3) ?
C3 C2 N4 C5 . . . . 36.2(5) ?
C2 N4 C5 O6 . . . . -7.1(6) ?
C2 N4 C5 O7 . . . . 172.8(3) ?
O6 C5 O7 C8 . . . . -4.1(5) ?
N4 C5 O7 C8 . . . . 175.9(3) ?
C5 O7 C8 C9 . . . . -114.7(4) ?
C5 O7 C8 C13 . . . . 69.9(4) ?
C13 C8 C9 C10 . . . . 0.9(5) ?
O7 C8 C9 C10 . . . . -174.5(3) ?
C8 C9 C10 C11 . . . . -1.2(5) ?
C9 C10 C11 C12 . . . . 0.7(5) ?
C9 C10 C11 O14 . . . . -179.4(3) ?
C10 C11 C12 C13 . . . . 0.0(5) ?
O14 C11 C12 C13 . . . . -179.8(3) ?
C11 C12 C13 C8 . . . . -0.3(5) ?
C9 C8 C13 C12 . . . . -0.2(5) ?
O7 C8 C13 C12 . . . . 175.1(3) ?
